data_7714830
loop_
_publ_author_name
'Alvarado-Castillo, Miguel A'
'Cort&#xe9;s-Mendoza, Salvador'
'Barquera-Lozada, Jos&#xe9; E'
'Delgado, Francisco'
'Toscano, Ruben A.'
'Ortega-Alfaro, M Carmen'
'L&#xf3;pez-Cort&#xe9;s, Jos&#xe9; G'

_publ_section_title
;
 Well-defined Cu(I) complexes based on [N,P]-pyrrole ligands catalyzed a
 highly endoselective 1,3-dipolar cycloaddition.
;
_journal_issue 5
_journal_name_full 'Dalton transactions (Cambridge, England : 2003)'
_journal_page_first 2231
_journal_page_last 2241
_journal_paper_doi 10.1039/d3dt03692h
_journal_volume 53
_journal_year 2024
_chemical_formula_moiety 'C28 H54 Br2 Cu2 N4 P2'
_chemical_formula_sum 'C28 H54 Br2 Cu2 N4 P2'
_chemical_formula_weight 795.59
_space_group_crystal_system monoclinic
_space_group_IT_number 14
_space_group_name_Hall '-P 2ybc'
_space_group_name_H-M_alt 'P 1 21/c 1'
_atom_sites_solution_hydrogens geom
_atom_sites_solution_primary direct
_atom_sites_solution_secondary difmap
_audit_creation_method SHELXL-2019/3
_audit_update_record
;
2023-09-18 deposited with the CCDC.	2023-12-21 downloaded from the CCDC.
;
_cell_angle_alpha 90
_cell_angle_beta 108.427(2)
_cell_angle_gamma 90
_cell_formula_units_Z 2
_cell_length_a 14.1029(8)
_cell_length_b 9.0827(4)
_cell_length_c 15.0051(7)
_cell_measurement_reflns_used 7492
_cell_measurement_temperature 298(2)
_cell_measurement_theta_max 29.49
_cell_measurement_theta_min 2.66
_cell_volume 1823.49(16)
_computing_cell_refinement 'APEX3 v2019.1-0(Bruker, 2019)'
_computing_data_collection 'APEX3 v2019.1-0(Bruker, 2019)'
_computing_data_reduction 'SAINT V8.40A (Bruker, 2014)'
_computing_molecular_graphics 'SHELXLe (H\"ubschle et al, 2011)'
_computing_publication_material 'CIFTAB V 2013/2 (Sheldrick, 2013)'
_computing_structure_refinement 'SHELXL-2019/3 (Sheldrick, 2015)'
_computing_structure_solution 'SHELXS-2012 (Bruker, 2013)'
_diffrn_ambient_temperature 298(2)
_diffrn_detector_area_resol_mean 52.0833
_diffrn_measured_fraction_theta_full 0.996
_diffrn_measured_fraction_theta_max 0.997
_diffrn_measurement_device_type 'Bruker D8 Venture \k geometry diffractometer 208039-1'
_diffrn_measurement_method '\f and \w-scans'
_diffrn_radiation_monochromator 'Helios multilayer mirror'
_diffrn_radiation_type MoK\a
_diffrn_radiation_wavelength 0.71073
_diffrn_reflns_av_R_equivalents 0.0623
_diffrn_reflns_av_unetI/netI 0.0669
_diffrn_reflns_Laue_measured_fraction_full 0.996
_diffrn_reflns_Laue_measured_fraction_max 0.997
_diffrn_reflns_limit_h_max 19
_diffrn_reflns_limit_h_min -19
_diffrn_reflns_limit_k_max 12
_diffrn_reflns_limit_k_min -12
_diffrn_reflns_limit_l_max 19
_diffrn_reflns_limit_l_min -20
_diffrn_reflns_number 20959
_diffrn_reflns_point_group_measured_fraction_full 0.996
_diffrn_reflns_point_group_measured_fraction_max 0.997
_diffrn_reflns_theta_full 25.242
_diffrn_reflns_theta_max 29.566
_diffrn_reflns_theta_min 2.660
_diffrn_source 'micro-focus X-ray source'
_exptl_absorpt_coefficient_mu 3.467
_exptl_absorpt_correction_T_max 0.7460
_exptl_absorpt_correction_T_min 0.5405
_exptl_absorpt_correction_type multi-scan
_exptl_absorpt_process_details '(Sheldrick, 2012)'
_exptl_crystal_colour colourless
_exptl_crystal_density_diffrn 1.449
_exptl_crystal_description prism
_exptl_crystal_F_000 816
_exptl_crystal_size_max 0.377
_exptl_crystal_size_mid 0.354
_exptl_crystal_size_min 0.184
_refine_diff_density_max 0.579
_refine_diff_density_min -0.623
_refine_diff_density_rms 0.086
_refine_ls_extinction_method none
_refine_ls_goodness_of_fit_ref 1.022
_refine_ls_hydrogen_treatment constr
_refine_ls_matrix_type full
_refine_ls_number_parameters 180
_refine_ls_number_reflns 5114
_refine_ls_number_restraints 0
_refine_ls_restrained_S_all 1.022
_refine_ls_R_factor_all 0.1278
_refine_ls_R_factor_gt 0.0632
_refine_ls_shift/su_max 0.000
_refine_ls_shift/su_mean 0.000
_refine_ls_structure_factor_coef Fsqd
_refine_ls_weighting_details 'w=1/[\s^2^(Fo^2^)+(0.0481P)^2^+3.4753P] where P=(Fo^2^+2Fc^2^)/3'
_refine_ls_weighting_scheme calc
_refine_ls_wR_factor_gt 0.1277
_refine_ls_wR_factor_ref 0.1499
_reflns_Friedel_coverage 0.000
_reflns_number_gt 2891
_reflns_number_total 5114
_reflns_threshold_expression 'I > 2\s(I)'
_cod_data_source_file d3dt03692h2.cif
_cod_data_source_block Compound_4b
_cod_depositor_comments 'Adding full bibliography for 7714829--7714832.cif.'
_cod_original_sg_symbol_H-M 'P 21/c'
_cod_database_code 7714830
_shelx_shelxl_version_number 2019/3
_shelx_space_group_comment
;
The symmetry employed for this shelxl refinement is uniquely defined
by the following loop, which should always be used as a source of
symmetry information in preference to the above space-group names.
They are only intended as comments.
;
_shelx_estimated_absorpt_t_min 0.355
_shelx_estimated_absorpt_t_max 0.568

loop_
_space_group_symop_operation_xyz
'x, y, z'
'-x, y+1/2, -z+1/2'
'-x, -y, -z'
'x, -y-1/2, z-1/2'

loop_
_atom_site_label
_atom_site_type_symbol
_atom_site_fract_x
_atom_site_fract_y
_atom_site_fract_z
_atom_site_U_iso_or_equiv
_atom_site_adp_type
_atom_site_occupancy
_atom_site_site_symmetry_order
_atom_site_calc_flag
_atom_site_refinement_flags_posn
_atom_site_refinement_flags_adp
_atom_site_refinement_flags_occupancy
_atom_site_disorder_assembly
_atom_site_disorder_group
Br1 Br 0.05772(4) 0.66595(8) 0.45762(5) 0.0850(3) Uani 1 1 d . . . . .
Cu1 Cu 0.10207(4) 0.46429(7) 0.57133(4) 0.0550(2) Uani 1 1 d . . . . .
P1 P 0.25258(9) 0.37294(13) 0.63045(8) 0.0429(3) Uani 1 1 d . . . . .
N1 N 0.2323(4) 0.5439(5) 0.7757(3) 0.0609(12) Uani 1 1 d . . . . .
N2 N 0.1327(4) 0.5739(4) 0.7210(3) 0.0613(12) Uani 1 1 d . . . . .
C2 C 0.2953(4) 0.4505(6) 0.7475(3) 0.0563(13) Uani 1 1 d . . . . .
C3 C 0.3841(5) 0.4468(9) 0.8213(4) 0.092(2) Uani 1 1 d . . . . .
H3 H 0.441228 0.393611 0.823869 0.111 Uiso 1 1 calc R U . . .
C4 C 0.3707(7) 0.5398(11) 0.8918(5) 0.120(3) Uani 1 1 d . . . . .
H4 H 0.418524 0.558575 0.949552 0.144 Uiso 1 1 calc R U . . .
C5 C 0.2785(7) 0.5967(9) 0.8627(5) 0.099(3) Uani 1 1 d . . . . .
H5 H 0.251194 0.660853 0.896347 0.119 Uiso 1 1 calc R U . . .
C6 C 0.1226(7) 0.7348(7) 0.7083(6) 0.116(3) Uani 1 1 d . . . . .
H6A H 0.121658 0.779722 0.765906 0.174 Uiso 1 1 calc R U . . .
H6B H 0.061494 0.757000 0.659443 0.174 Uiso 1 1 calc R U . . .
H6C H 0.178153 0.772351 0.691270 0.174 Uiso 1 1 calc R U . . .
C7 C 0.0645(5) 0.5158(8) 0.7682(5) 0.092(2) Uani 1 1 d . . . . .
H7A H 0.073309 0.569041 0.825530 0.138 Uiso 1 1 calc R U . . .
H7B H 0.078549 0.413391 0.782179 0.138 Uiso 1 1 calc R U . . .
H7C H -0.003223 0.526684 0.727955 0.138 Uiso 1 1 calc R U . . .
C8 C 0.3454(4) 0.4398(7) 0.5731(4) 0.0655(15) Uani 1 1 d . . . . .
C9 C 0.3510(5) 0.6058(7) 0.5870(5) 0.0814(19) Uani 1 1 d . . . . .
H9A H 0.380325 0.627673 0.652627 0.122 Uiso 1 1 calc R U . . .
H9B H 0.284913 0.646704 0.564746 0.122 Uiso 1 1 calc R U . . .
H9C H 0.391301 0.647767 0.552585 0.122 Uiso 1 1 calc R U . . .
C10 C 0.4510(5) 0.3770(9) 0.6117(5) 0.102(2) Uani 1 1 d . . . . .
H10A H 0.450389 0.275131 0.594503 0.152 Uiso 1 1 calc R U . . .
H10B H 0.474000 0.385755 0.678901 0.152 Uiso 1 1 calc R U . . .
H10C H 0.494883 0.430705 0.585968 0.152 Uiso 1 1 calc R U . . .
C11 C 0.3025(6) 0.4071(10) 0.4682(4) 0.104(3) Uani 1 1 d . . . . .
H11A H 0.300476 0.302591 0.458373 0.155 Uiso 1 1 calc R U . . .
H11B H 0.343948 0.451785 0.435834 0.155 Uiso 1 1 calc R U . . .
H11C H 0.236063 0.446515 0.444414 0.155 Uiso 1 1 calc R U . . .
C12 C 0.2552(5) 0.1680(6) 0.6513(5) 0.0712(16) Uani 1 1 d . . . . .
C13 C 0.1841(4) 0.1421(6) 0.7067(4) 0.0737(17) Uani 1 1 d . . . . .
H13A H 0.207036 0.194700 0.765059 0.111 Uiso 1 1 calc R U . . .
H13B H 0.181282 0.038737 0.718995 0.111 Uiso 1 1 calc R U . . .
H13C H 0.118635 0.176355 0.671131 0.111 Uiso 1 1 calc R U . . .
C14 C 0.2113(8) 0.0946(8) 0.5558(6) 0.141(4) Uani 1 1 d . . . . .
H14A H 0.147291 0.137149 0.523742 0.211 Uiso 1 1 calc R U . . .
H14B H 0.203634 -0.008980 0.564298 0.211 Uiso 1 1 calc R U . . .
H14C H 0.255357 0.109316 0.519159 0.211 Uiso 1 1 calc R U . . .
C15 C 0.3558(6) 0.1011(9) 0.7058(8) 0.155(4) Uani 1 1 d . . . . .
H15A H 0.345844 0.004042 0.726523 0.232 Uiso 1 1 calc R U . . .
H15B H 0.387924 0.161615 0.759271 0.232 Uiso 1 1 calc R U . . .
H15C H 0.397189 0.095428 0.665889 0.232 Uiso 1 1 calc R U . . .

loop_
_atom_site_aniso_label
_atom_site_aniso_U_11
_atom_site_aniso_U_22
_atom_site_aniso_U_33
_atom_site_aniso_U_23
_atom_site_aniso_U_13
_atom_site_aniso_U_12
Br1 0.0503(3) 0.0942(5) 0.0967(5) 0.0570(4) 0.0034(3) -0.0143(3)
Cu1 0.0425(3) 0.0605(4) 0.0599(4) 0.0180(3) 0.0131(3) 0.0016(3)
P1 0.0405(6) 0.0440(7) 0.0468(7) 0.0011(5) 0.0175(5) 0.0015(5)
N1 0.078(3) 0.062(3) 0.048(2) -0.014(2) 0.027(2) -0.021(2)
N2 0.082(3) 0.039(2) 0.073(3) -0.003(2) 0.038(3) 0.005(2)
C2 0.055(3) 0.063(3) 0.048(3) 0.009(2) 0.012(2) -0.012(3)
C3 0.065(4) 0.138(7) 0.061(4) 0.011(4) 0.002(3) -0.027(4)
C4 0.125(7) 0.179(9) 0.046(4) -0.012(5) 0.013(4) -0.073(7)
C5 0.134(7) 0.111(6) 0.059(4) -0.030(4) 0.039(5) -0.048(6)
C6 0.189(9) 0.054(4) 0.131(6) -0.009(4) 0.088(6) 0.019(5)
C7 0.095(5) 0.106(5) 0.102(5) -0.020(4) 0.069(4) -0.008(4)
C8 0.054(3) 0.086(4) 0.067(3) 0.002(3) 0.035(3) -0.009(3)
C9 0.073(4) 0.087(5) 0.093(5) 0.017(4) 0.038(4) -0.025(4)
C10 0.060(4) 0.137(7) 0.123(6) 0.023(5) 0.051(4) 0.015(4)
C11 0.119(6) 0.139(7) 0.077(4) -0.009(4) 0.065(4) -0.024(5)
C12 0.072(4) 0.045(3) 0.106(5) 0.001(3) 0.042(4) 0.011(3)
C13 0.072(4) 0.054(3) 0.096(4) 0.023(3) 0.028(3) -0.002(3)
C14 0.236(12) 0.063(5) 0.162(8) -0.039(5) 0.118(8) -0.028(6)
C15 0.097(6) 0.092(6) 0.288(13) 0.072(8) 0.080(8) 0.054(5)

loop_
_atom_type_symbol
_atom_type_description
_atom_type_scat_dispersion_real
_atom_type_scat_dispersion_imag
_atom_type_scat_source
C C 0.0033 0.0016 'International Tables Vol C Tables 4.2.6.8 and 6.1.1.4'
H H 0.0000 0.0000 'International Tables Vol C Tables 4.2.6.8 and 6.1.1.4'
N N 0.0061 0.0033 'International Tables Vol C Tables 4.2.6.8 and 6.1.1.4'
P P 0.1023 0.0942 'International Tables Vol C Tables 4.2.6.8 and 6.1.1.4'
Cu Cu 0.3201 1.2651 'International Tables Vol C Tables 4.2.6.8 and 6.1.1.4'
Br Br -0.2901 2.4595 'International Tables Vol C Tables 4.2.6.8 and 6.1.1.4'

loop_
_geom_angle_atom_site_label_1
_geom_angle_atom_site_label_2
_geom_angle_atom_site_label_3
_geom_angle
_geom_angle_site_symmetry_1
_geom_angle_site_symmetry_3
_geom_angle_publ_flag
Cu1 Br1 Cu1 77.35(3) . 3_566 ?
P1 Cu1 N2 84.97(12) . . ?
P1 Cu1 Br1 124.61(4) . . ?
N2 Cu1 Br1 106.04(11) . . ?
P1 Cu1 Br1 127.33(5) . 3_566 ?
N2 Cu1 Br1 104.59(12) . 3_566 ?
Br1 Cu1 Br1 102.65(3) . 3_566 ?
C2 P1 C8 104.6(2) . . ?
C2 P1 C12 103.9(3) . . ?
C8 P1 C12 114.5(3) . . ?
C2 P1 Cu1 103.22(19) . . ?
C8 P1 Cu1 114.74(19) . . ?
C12 P1 Cu1 114.0(2) . . ?
C5 N1 C2 110.6(6) . . ?
C5 N1 N2 125.5(6) . . ?
C2 N1 N2 123.8(4) . . ?
N1 N2 C7 109.5(5) . . ?
N1 N2 C6 107.7(5) . . ?
C7 N2 C6 111.7(5) . . ?
N1 N2 Cu1 108.6(3) . . ?
C7 N2 Cu1 110.9(4) . . ?
C6 N2 Cu1 108.2(4) . . ?
C3 C2 N1 106.0(5) . . ?
C3 C2 P1 134.9(5) . . ?
N1 C2 P1 119.0(4) . . ?
C2 C3 C4 106.5(7) . . ?
C2 C3 H3 126.8 . . ?
C4 C3 H3 126.8 . . ?
C5 C4 C3 109.4(6) . . ?
C5 C4 H4 125.3 . . ?
C3 C4 H4 125.3 . . ?
C4 C5 N1 107.5(7) . . ?
C4 C5 H5 126.2 . . ?
N1 C5 H5 126.2 . . ?
N2 C6 H6A 109.5 . . ?
N2 C6 H6B 109.5 . . ?
H6A C6 H6B 109.5 . . ?
N2 C6 H6C 109.5 . . ?
H6A C6 H6C 109.5 . . ?
H6B C6 H6C 109.5 . . ?
N2 C7 H7A 109.5 . . ?
N2 C7 H7B 109.5 . . ?
H7A C7 H7B 109.5 . . ?
N2 C7 H7C 109.5 . . ?
H7A C7 H7C 109.5 . . ?
H7B C7 H7C 109.5 . . ?
C9 C8 C11 108.7(6) . . ?
C9 C8 C10 108.4(5) . . ?
C11 C8 C10 109.9(6) . . ?
C9 C8 P1 105.7(4) . . ?
C11 C8 P1 107.6(4) . . ?
C10 C8 P1 116.2(4) . . ?
C8 C9 H9A 109.5 . . ?
C8 C9 H9B 109.5 . . ?
H9A C9 H9B 109.5 . . ?
C8 C9 H9C 109.5 . . ?
H9A C9 H9C 109.5 . . ?
H9B C9 H9C 109.5 . . ?
C8 C10 H10A 109.5 . . ?
C8 C10 H10B 109.5 . . ?
H10A C10 H10B 109.5 . . ?
C8 C10 H10C 109.5 . . ?
H10A C10 H10C 109.5 . . ?
H10B C10 H10C 109.5 . . ?
C8 C11 H11A 109.5 . . ?
C8 C11 H11B 109.5 . . ?
H11A C11 H11B 109.5 . . ?
C8 C11 H11C 109.5 . . ?
H11A C11 H11C 109.5 . . ?
H11B C11 H11C 109.5 . . ?
C13 C12 C15 108.1(6) . . ?
C13 C12 C14 107.8(6) . . ?
C15 C12 C14 111.3(7) . . ?
C13 C12 P1 105.3(4) . . ?
C15 C12 P1 116.7(5) . . ?
C14 C12 P1 107.2(5) . . ?
C12 C13 H13A 109.5 . . ?
C12 C13 H13B 109.5 . . ?
H13A C13 H13B 109.5 . . ?
C12 C13 H13C 109.5 . . ?
H13A C13 H13C 109.5 . . ?
H13B C13 H13C 109.5 . . ?
C12 C14 H14A 109.5 . . ?
C12 C14 H14B 109.5 . . ?
H14A C14 H14B 109.5 . . ?
C12 C14 H14C 109.5 . . ?
H14A C14 H14C 109.5 . . ?
H14B C14 H14C 109.5 . . ?
C12 C15 H15A 109.5 . . ?
C12 C15 H15B 109.5 . . ?
H15A C15 H15B 109.5 . . ?
C12 C15 H15C 109.5 . . ?
H15A C15 H15C 109.5 . . ?
H15B C15 H15C 109.5 . . ?

loop_
_geom_bond_atom_site_label_1
_geom_bond_atom_site_label_2
_geom_bond_distance
_geom_bond_site_symmetry_2
_geom_bond_publ_flag
Br1 Cu1 2.4460(8) . ?
Br1 Cu1 2.4591(8) 3_566 ?
Cu1 P1 2.1888(13) . ?
Cu1 N2 2.368(4) . ?
P1 C2 1.809(5) . ?
P1 C8 1.880(5) . ?
P1 C12 1.886(6) . ?
N1 C5 1.350(7) . ?
N1 C2 1.388(7) . ?
N1 N2 1.412(6) . ?
N2 C7 1.462(7) . ?
N2 C6 1.475(8) . ?
C2 C3 1.385(7) . ?
C3 C4 1.413(11) . ?
C3 H3 0.9300 . ?
C4 C5 1.337(12) . ?
C4 H4 0.9300 . ?
C5 H5 0.9300 . ?
C6 H6A 0.9600 . ?
C6 H6B 0.9600 . ?
C6 H6C 0.9600 . ?
C7 H7A 0.9600 . ?
C7 H7B 0.9600 . ?
C7 H7C 0.9600 . ?
C8 C9 1.521(9) . ?
C8 C11 1.526(8) . ?
C8 C10 1.527(8) . ?
C9 H9A 0.9600 . ?
C9 H9B 0.9600 . ?
C9 H9C 0.9600 . ?
C10 H10A 0.9600 . ?
C10 H10B 0.9600 . ?
C10 H10C 0.9600 . ?
C11 H11A 0.9600 . ?
C11 H11B 0.9600 . ?
C11 H11C 0.9600 . ?
C12 C13 1.510(8) . ?
C12 C15 1.522(9) . ?
C12 C14 1.523(10) . ?
C13 H13A 0.9600 . ?
C13 H13B 0.9600 . ?
C13 H13C 0.9600 . ?
C14 H14A 0.9600 . ?
C14 H14B 0.9600 . ?
C14 H14C 0.9600 . ?
C15 H15A 0.9600 . ?
C15 H15B 0.9600 . ?
C15 H15C 0.9600 . ?

loop_
_geom_hbond_atom_site_label_D
_geom_hbond_atom_site_label_H
_geom_hbond_atom_site_label_A
_geom_hbond_distance_DH
_geom_hbond_distance_HA
_geom_hbond_distance_DA
_geom_hbond_angle_DHA
_geom_hbond_site_symmetry_A
_geom_hbond_publ_flag
C6 H6B Br1 0.96 3.12 3.633(8) 114.9 . yes
C9 H9B Br1 0.96 3.10 4.012(6) 158.8 . yes
C13 H13C Br1 0.96 2.99 3.928(6) 166.4 3_566 yes

loop_
_geom_torsion_atom_site_label_1
_geom_torsion_atom_site_label_2
_geom_torsion_atom_site_label_3
_geom_torsion_atom_site_label_4
_geom_torsion
_geom_torsion_site_symmetry_1
_geom_torsion_site_symmetry_2
_geom_torsion_site_symmetry_3
_geom_torsion_site_symmetry_4
_geom_torsion_publ_flag
C5 N1 N2 C7 -63.3(7) . . . . ?
C2 N1 N2 C7 114.4(5) . . . . ?
C5 N1 N2 C6 58.4(7) . . . . ?
C2 N1 N2 C6 -123.9(5) . . . . ?
C5 N1 N2 Cu1 175.4(5) . . . . ?
C2 N1 N2 Cu1 -6.9(6) . . . . ?
C5 N1 C2 C3 0.0(7) . . . . ?
N2 N1 C2 C3 -178.0(5) . . . . ?
C5 N1 C2 P1 -176.9(4) . . . . ?
N2 N1 C2 P1 5.2(7) . . . . ?
C8 P1 C2 C3 -55.5(7) . . . . ?
C12 P1 C2 C3 64.9(7) . . . . ?
Cu1 P1 C2 C3 -175.9(6) . . . . ?
C8 P1 C2 N1 120.2(4) . . . . ?
C12 P1 C2 N1 -119.4(4) . . . . ?
Cu1 P1 C2 N1 -0.1(4) . . . . ?
N1 C2 C3 C4 -0.1(7) . . . . ?
P1 C2 C3 C4 176.0(5) . . . . ?
C2 C3 C4 C5 0.3(9) . . . . ?
C3 C4 C5 N1 -0.3(9) . . . . ?
C2 N1 C5 C4 0.2(8) . . . . ?
N2 N1 C5 C4 178.1(6) . . . . ?
C2 P1 C8 C9 -51.9(5) . . . . ?
C12 P1 C8 C9 -165.0(4) . . . . ?
Cu1 P1 C8 C9 60.4(4) . . . . ?
C2 P1 C8 C11 -168.0(5) . . . . ?
C12 P1 C8 C11 79.0(5) . . . . ?
Cu1 P1 C8 C11 -55.6(5) . . . . ?
C2 P1 C8 C10 68.4(6) . . . . ?
C12 P1 C8 C10 -44.7(6) . . . . ?
Cu1 P1 C8 C10 -179.3(5) . . . . ?
C2 P1 C12 C13 60.5(5) . . . . ?
C8 P1 C12 C13 174.0(4) . . . . ?
Cu1 P1 C12 C13 -51.1(5) . . . . ?
C2 P1 C12 C15 -59.4(6) . . . . ?
C8 P1 C12 C15 54.1(7) . . . . ?
Cu1 P1 C12 C15 -171.0(6) . . . . ?
C2 P1 C12 C14 175.1(5) . . . . ?
C8 P1 C12 C14 -71.4(6) . . . . ?
Cu1 P1 C12 C14 63.5(5) . . . . ?
